data_1532951
loop_
_publ_author_name
'Josse, M.'
'Dubois, M.'
'El Ghozzi, M.'
'Avignant, D.'

_publ_section_title
;
 Synthesis and crystal structures of new mixed-valence terbium(III/IV)
 fluorides with a random distribution between Tb(3+) and Tb(4+)
;
_journal_name_full 'Journal of Alloys Compd.'
_journal_page_first 213
_journal_page_last 218
_journal_volume 374
_journal_year 2004
_chemical_formula_sum 'Al2 F22 Rb Tb4'
_chemical_name_systematic 'Rb Al2 (Tb4 F22)'
_space_group_IT_number 139
_symmetry_space_group_name_Hall '-I 4 2'
_symmetry_space_group_name_H-M 'I 4/m m m'
_cell_angle_alpha 90
_cell_angle_beta 90
_cell_angle_gamma 90
_cell_formula_units_Z 2
_cell_length_a 10.662
_cell_length_b 10.662
_cell_length_c 6.911
_cell_volume 785.630
_citation_journal_id_ASTM JALCEU
_cod_data_source_file Josse_JALCEU_2004_1505.cif
_cod_data_source_block Al2F22Rb1Tb4
_cod_original_cell_volume 785.6302
_cod_original_formula_sum 'Al2 F22 Rb1 Tb4'
_cod_database_code 1532951

loop_
_symmetry_equiv_pos_as_xyz
x,y,z
-y,x,z
-x,-y,z
y,-x,z
x,-y,-z
y,x,-z
-x,y,-z
-y,-x,-z
-x,-y,-z
y,-x,-z
x,y,-z
-y,x,-z
-x,y,z
-y,-x,z
x,-y,z
y,x,z
x+1/2,y+1/2,z+1/2
-y+1/2,x+1/2,z+1/2
-x+1/2,-y+1/2,z+1/2
y+1/2,-x+1/2,z+1/2
x+1/2,-y+1/2,-z+1/2
y+1/2,x+1/2,-z+1/2
-x+1/2,y+1/2,-z+1/2
-y+1/2,-x+1/2,-z+1/2
-x+1/2,-y+1/2,-z+1/2
y+1/2,-x+1/2,-z+1/2
x+1/2,y+1/2,-z+1/2
-y+1/2,x+1/2,-z+1/2
-x+1/2,y+1/2,z+1/2
-y+1/2,-x+1/2,z+1/2
x+1/2,-y+1/2,z+1/2
y+1/2,x+1/2,z+1/2

loop_
_atom_site_label
_atom_site_type_symbol
_atom_site_fract_x
_atom_site_fract_y
_atom_site_fract_z
_atom_site_occupancy
_atom_site_U_iso_or_equiv
Tb1 Tb+3 0.20327 0.20327 0 1 0.0
F4 F-1 0.959 0.5 0.252 0.25 0.0
Al1 Al+3 0.5 0 0 1 0.0
F2 F-1 0.3259 0.3259 0.1949 1 0.0
F3 F-1 0.3843 0.118 0.0385 0.5 0.0
Rb1 Rb+1 0 0 0.5 1 0.0
F1 F-1 0.176 0 0 1 0.0
